data_7244977
loop_
_publ_author_name
'Sugimoto, Akira'
'Kusumoto, Sotaro'
'Nakaya, Manabu'
'Sekine, Yoshihiro'
'Lindoy, Leonard F.'
'Hayami, Shinya'

_publ_section_title
;
 Modulation of the elasticity of single crystal, 1-D metal
 dimethylglyoximato complexes via solid solution effect
;
_journal_name_full CrystEngComm
_journal_paper_doi 10.1039/D2CE00402J
_journal_year 2022
_chemical_formula_moiety 'C8 H14 N4 Ni0.551 O4 Pt0.449'
_chemical_formula_sum 'C8 H14 N4 Ni0.54 O4 Pt0.45'
_chemical_formula_weight 350.99
_space_group_crystal_system orthorhombic
_space_group_IT_number 72
_space_group_name_Hall '-I 2 2c'
_space_group_name_H-M_alt 'I b a m'
_atom_sites_solution_hydrogens geom
_audit_creation_date 2022-04-26
_audit_creation_method
;
Olex2 1.5
(compiled 2021.12.09 svn.r5202d8cf for OlexSys, GUI svn.r6439)
;
_audit_update_record
;
2022-04-28 deposited with the CCDC.	2022-05-23 downloaded from the CCDC.
;
_cell_angle_alpha 90
_cell_angle_beta 90
_cell_angle_gamma 90
_cell_formula_units_Z 4
_cell_length_a 10.5843(8)
_cell_length_b 16.3239(11)
_cell_length_c 6.3513(4)
_cell_measurement_reflns_used 1665
_cell_measurement_temperature 123
_cell_measurement_theta_max 31.0790
_cell_measurement_theta_min 2.2860
_cell_volume 1097.36(13)
_computing_cell_refinement 'CrysAlisPro 1.171.39.46e (Rigaku OD, 2018)'
_computing_data_collection 'CrysAlisPro 1.171.39.46e (Rigaku OD, 2018)'
_computing_data_reduction 'CrysAlisPro 1.171.39.46e (Rigaku OD, 2018)'
_computing_molecular_graphics 'Olex2 1.5 (Dolomanov et al., 2009)'
_computing_publication_material 'Olex2 1.5 (Dolomanov et al., 2009)'
_computing_structure_refinement 'SHELXL 2018/3 (Sheldrick, 2015)'
_computing_structure_solution 'SHELXT 2014/5 (Sheldrick, 2014)'
_diffrn_ambient_temperature 123.00
_diffrn_detector_area_resol_mean 28.5714
_diffrn_detector_type 'Rigaku Saturn724+'
_diffrn_measured_fraction_theta_full 0.998
_diffrn_measured_fraction_theta_max 0.855
_diffrn_measurement_details
;
List of Runs (angles in degrees, time in seconds):

  # Type    Start    End  Width  t~exp~   \w     \q     \k     \f   Frames
#--------------------------------------------------------------------------
  1  \w    -75.00 -38.00   0.50    3.36    --    5.00  45.00 120.00   74
  2  \w    -99.00  38.00   0.50    3.36    --  -10.00  45.00  30.00  274
;
_diffrn_measurement_device 'AFC12 (Right): Kappa 3 circle'
_diffrn_measurement_device_type 'XtaLAB AFC10 (RCD3): fixed-chi single'
_diffrn_measurement_method 'profile data from \w-scans'
_diffrn_measurement_specimen_support 'Mitegen 50um'
_diffrn_radiation_type MoK\a
_diffrn_radiation_wavelength 0.71073
_diffrn_reflns_av_R_equivalents 0.0344
_diffrn_reflns_av_unetI/netI 0.0347
_diffrn_reflns_Laue_measured_fraction_full 0.998
_diffrn_reflns_Laue_measured_fraction_max 0.855
_diffrn_reflns_limit_h_max 12
_diffrn_reflns_limit_h_min -15
_diffrn_reflns_limit_k_max 21
_diffrn_reflns_limit_k_min -20
_diffrn_reflns_limit_l_max 8
_diffrn_reflns_limit_l_min -8
_diffrn_reflns_number 2964
_diffrn_reflns_point_group_measured_fraction_full 0.998
_diffrn_reflns_point_group_measured_fraction_max 0.855
_diffrn_reflns_theta_full 25.242
_diffrn_reflns_theta_max 30.940
_diffrn_reflns_theta_min 2.495
_exptl_absorpt_coefficient_mu 6.792
_exptl_absorpt_correction_T_max 1.00000
_exptl_absorpt_correction_T_min 0.74790
_exptl_absorpt_correction_type multi-scan
_exptl_absorpt_process_details
;
CrysAlisPro 1.171.39.46e (Rigaku Oxford Diffraction, 2018)
Empirical absorption correction using spherical harmonics,
 implemented in SCALE3 ABSPACK scaling algorithm.
;
_exptl_crystal_colour 'clear dark red'
_exptl_crystal_colour_lustre clear
_exptl_crystal_colour_modifier dark
_exptl_crystal_colour_primary red
_exptl_crystal_density_diffrn 2.125
_exptl_crystal_description needle
_exptl_crystal_F_000 691
_exptl_crystal_size_max 0.1
_exptl_crystal_size_mid 0.01
_exptl_crystal_size_min 0.01
_refine_diff_density_max 1.024
_refine_diff_density_min -0.757
_refine_diff_density_rms 0.128
_refine_ls_extinction_method none
_refine_ls_goodness_of_fit_ref 1.123
_refine_ls_hydrogen_treatment refU
_refine_ls_matrix_type full
_refine_ls_number_parameters 63
_refine_ls_number_reflns 809
_refine_ls_number_restraints 0
_refine_ls_restrained_S_all 1.123
_refine_ls_R_factor_all 0.0303
_refine_ls_R_factor_gt 0.0229
_refine_ls_shift/su_max 0.000
_refine_ls_shift/su_mean 0.000
_refine_ls_structure_factor_coef Fsqd
_refine_ls_weighting_details 'w=1/[\s^2^(Fo^2^)+(0.0233P)^2^+0.4352P] where P=(Fo^2^+2Fc^2^)/3'
_refine_ls_weighting_scheme calc
_refine_ls_wR_factor_gt 0.0542
_refine_ls_wR_factor_ref 0.0561
_reflns_Friedel_coverage 0.000
_reflns_number_gt 676
_reflns_number_total 809
_reflns_threshold_expression 'I > 2\s(I)'
_cod_data_source_file d2ce00402j2.cif
_cod_data_source_block Ni(x)Pt(1-x)(HDMG)2
_cod_database_code 7244977
_shelx_shelxl_version_number 2018/3
_shelx_space_group_comment
;
The symmetry employed for this shelxl refinement is uniquely defined
by the following loop, which should always be used as a source of
symmetry information in preference to the above space-group names.
They are only intended as comments.
;
_olex2_refinement_description
;
1. Shared sites
{Pt, Ni3}
2. Uiso/Uaniso restraints and constraints
Uanis(Pt) = Uanis(Ni3)
3. Others
 Sof(Ni3)=0.25*(1-FVAR(2))
 Sof(Pt)=0.25*FVAR(2)
 Fixed Sof: H00A(0.5) H00B(0.5) H00C(0.5) H00D(0.5) H00E(0.5) H00F(0.5)
4.a Tetrahedral OH refined with riding coordinates:
 O003(H003)
4.b Idealised Me refined as rotating group:
 C006(H00A,H00B,H00C), C009(H00D,H00E,H00F)
;
_olex2_submission_special_instructions 'No special instructions were received'
_oxdiff_exptl_absorpt_empirical_details
;
Empirical correction (ABSPACK) includes:
- Absorption correction using spherical harmonics
- Frame scaling
;

loop_
_space_group_symop_operation_xyz
'x, y, z'
'-x, -y, z'
'x, -y, -z+1/2'
'-x, y, -z+1/2'
'x+1/2, y+1/2, z+1/2'
'-x+1/2, -y+1/2, z+1/2'
'x+1/2, -y+1/2, -z+1'
'-x+1/2, y+1/2, -z+1'
'-x, -y, -z'
'x, y, -z'
'-x, y, z-1/2'
'x, -y, z-1/2'
'-x+1/2, -y+1/2, -z+1/2'
'x+1/2, y+1/2, -z+1/2'
'-x+1/2, y+1/2, z'
'x+1/2, -y+1/2, z'

loop_
_atom_site_label
_atom_site_type_symbol
_atom_site_fract_x
_atom_site_fract_y
_atom_site_fract_z
_atom_site_U_iso_or_equiv
_atom_site_adp_type
_atom_site_occupancy
_atom_site_site_symmetry_order
_atom_site_calc_flag
_atom_site_refinement_flags_posn
_atom_site_refinement_flags_adp
_atom_site_refinement_flags_occupancy
_atom_site_disorder_assembly
_atom_site_disorder_group
Pt Pt 0.500000 0.500000 0.500000 0.01213(12) Uani 0.449(5) 4 d S T P A 1
O002 O 0.5910(2) 0.66454(15) 0.500000 0.0224(7) Uani 1 2 d S T P A .
O003 O 0.2399(3) 0.44646(17) 0.500000 0.0246(7) Uani 1 2 d S T P A .
H003 H 0.281934 0.402821 0.499590 0.42(12) Uiso 1 2 calc R . P . .
N004 N 0.3205(3) 0.51213(17) 0.500000 0.0198(8) Uani 1 2 d S T P . .
N005 N 0.4883(3) 0.6174(2) 0.500000 0.0188(7) Uani 1 2 d S T P . .
C006 C 0.1375(3) 0.6031(3) 0.500000 0.0269(9) Uani 1 2 d S T P . .
H00A H 0.122126 0.658031 0.443361 0.018(14) Uiso 0.5 1 calc R . P A -1
H00B H 0.105165 0.599945 0.644363 0.05(2) Uiso 0.5 1 calc R . P A -1
H00C H 0.094215 0.562442 0.412276 0.005(12) Uiso 0.5 1 calc R . P A -1
C007 C 0.2766(4) 0.5860(2) 0.500000 0.0214(8) Uani 1 2 d S T P A .
C008 C 0.3761(4) 0.6480(2) 0.500000 0.0205(8) Uani 1 2 d S T P A .
C009 C 0.3547(4) 0.7378(2) 0.500000 0.0260(9) Uani 1 2 d S T P . .
H00D H 0.416578 0.764249 0.407511 0.022(15) Uiso 0.5 1 calc R . P A -1
H00E H 0.364194 0.759000 0.643489 0.09(3) Uiso 0.5 1 calc R . P A -1
H00F H 0.269193 0.749481 0.449000 0.017(15) Uiso 0.5 1 calc R . P A -1
Ni3 Ni 0.500000 0.500000 0.500000 0.01213(12) Uani 0.551(5) 4 d S T P A 2

loop_
_atom_site_aniso_label
_atom_site_aniso_U_11
_atom_site_aniso_U_22
_atom_site_aniso_U_33
_atom_site_aniso_U_23
_atom_site_aniso_U_13
_atom_site_aniso_U_12
Pt 0.01188(18) 0.01466(16) 0.00986(16) 0.000 0.000 0.00010(11)
O002 0.0212(14) 0.0194(13) 0.0265(15) 0.000 0.000 -0.0025(11)
O003 0.0209(14) 0.0294(14) 0.0234(14) 0.000 0.000 -0.0092(12)
N004 0.0180(17) 0.0254(17) 0.0159(15) 0.000 0.000 -0.0025(12)
N005 0.0200(17) 0.0232(16) 0.0131(14) 0.000 0.000 -0.0007(12)
C006 0.0185(19) 0.037(2) 0.025(2) 0.000 0.000 0.0030(17)
C007 0.021(2) 0.0297(19) 0.0129(17) 0.000 0.000 -0.0003(16)
C008 0.024(2) 0.0254(18) 0.0119(16) 0.000 0.000 -0.0007(16)
C009 0.029(2) 0.0278(19) 0.021(2) 0.000 0.000 -0.0014(17)
Ni3 0.01188(18) 0.01466(16) 0.00986(16) 0.000 0.000 0.00010(11)

loop_
_atom_type_symbol
_atom_type_description
_atom_type_scat_dispersion_real
_atom_type_scat_dispersion_imag
_atom_type_scat_source
C C 0.0033 0.0016 'International Tables Vol C Tables 4.2.6.8 and 6.1.1.4'
H H 0.0000 0.0000 'International Tables Vol C Tables 4.2.6.8 and 6.1.1.4'
N N 0.0061 0.0033 'International Tables Vol C Tables 4.2.6.8 and 6.1.1.4'
Ni Ni 0.3393 1.1124 'International Tables Vol C Tables 4.2.6.8 and 6.1.1.4'
O O 0.0106 0.0060 'International Tables Vol C Tables 4.2.6.8 and 6.1.1.4'
Pt Pt -1.7033 8.3905 'International Tables Vol C Tables 4.2.6.8 and 6.1.1.4'

loop_
_geom_angle_atom_site_label_1
_geom_angle_atom_site_label_2
_geom_angle_atom_site_label_3
_geom_angle
_geom_angle_site_symmetry_1
_geom_angle_site_symmetry_3
_geom_angle_publ_flag
Pt Pt Pt 180.0 3_566 3_565 ?
N004 Pt Pt 90.0 . 3_566 ?
N004 Pt Pt 90.0 9_666 3_566 ?
N004 Pt Pt 90.0 . 3_565 ?
N004 Pt Pt 90.0 9_666 3_565 ?
N004 Pt N004 180.0 . 9_666 ?
N004 Pt N005 80.35(12) . . ?
N004 Pt N005 99.65(12) . 9_666 ?
N004 Pt N005 99.65(12) 9_666 . ?
N004 Pt N005 80.35(12) 9_666 9_666 ?
N005 Pt Pt 90.0 . 3_565 ?
N005 Pt Pt 90.0 9_666 3_565 ?
N005 Pt Pt 90.0 9_666 3_566 ?
N005 Pt Pt 90.0 . 3_566 ?
N005 Pt N005 180.0 . 9_666 ?
N004 O003 H003 109.5 . . ?
O003 N004 Pt 122.6(2) . . ?
O003 N004 Ni3 122.6(2) . . ?
C007 N004 Pt 117.0(3) . . ?
C007 N004 O003 120.4(3) . . ?
C007 N004 Ni3 117.0(3) . . ?
O002 N005 Pt 121.6(2) . . ?
O002 N005 Ni3 121.6(2) . . ?
C008 N005 Pt 116.5(3) . . ?
C008 N005 O002 121.9(3) . . ?
C008 N005 Ni3 116.5(3) . . ?
H00A C006 H00B 109.5 . . ?
H00A C006 H00C 109.5 . . ?
H00B C006 H00C 109.5 . . ?
C007 C006 H00A 109.5 . . ?
C007 C006 H00B 109.5 . . ?
C007 C006 H00C 109.5 . . ?
N004 C007 C006 121.8(4) . . ?
N004 C007 C008 112.8(3) . . ?
C008 C007 C006 125.4(3) . . ?
N005 C008 C007 113.3(3) . . ?
N005 C008 C009 121.6(4) . . ?
C007 C008 C009 125.1(4) . . ?
C008 C009 H00D 109.5 . . ?
C008 C009 H00E 109.5 . . ?
C008 C009 H00F 109.5 . . ?
H00D C009 H00E 109.5 . . ?
H00D C009 H00F 109.5 . . ?
H00E C009 H00F 109.5 . . ?
N004 Ni3 N004 180.0 . 9_666 ?
N004 Ni3 N005 80.35(12) . . ?
N004 Ni3 N005 99.65(12) 9_666 . ?
N004 Ni3 N005 99.65(12) . 9_666 ?
N004 Ni3 N005 80.35(12) 9_666 9_666 ?
N005 Ni3 N005 180.0 . 9_666 ?

loop_
_geom_bond_atom_site_label_1
_geom_bond_atom_site_label_2
_geom_bond_distance
_geom_bond_site_symmetry_2
_geom_bond_publ_flag
Pt Pt 3.1757(2) 3_565 ?
Pt Pt 3.1757(2) 3_566 ?
Pt N004 1.910(4) . ?
Pt N004 1.910(4) 9_666 ?
Pt N005 1.920(3) 9_666 ?
Pt N005 1.920(3) . ?
O002 N005 1.332(4) . ?
O003 H003 0.8400 . ?
O003 N004 1.370(4) . ?
N004 C007 1.293(5) . ?
N004 Ni3 1.910(4) . ?
N005 C008 1.289(5) . ?
N005 Ni3 1.920(3) . ?
C006 H00A 0.9800 . ?
C006 H00B 0.9800 . ?
C006 H00C 0.9800 . ?
C006 C007 1.499(5) . ?
C007 C008 1.461(5) . ?
C008 C009 1.483(5) . ?
C009 H00D 0.9800 . ?
C009 H00E 0.9800 . ?
C009 H00F 0.9800 . ?

loop_
_geom_hbond_atom_site_label_D
_geom_hbond_atom_site_label_H
_geom_hbond_atom_site_label_A
_geom_hbond_distance_DH
_geom_hbond_distance_HA
_geom_hbond_distance_DA
_geom_hbond_angle_DHA
_geom_hbond_site_symmetry_A
_geom_hbond_publ_flag
O003 H003 O002 0.84 1.74 2.547(4) 161.3 2_665 yes

loop_
_geom_torsion_atom_site_label_1
_geom_torsion_atom_site_label_2
_geom_torsion_atom_site_label_3
_geom_torsion_atom_site_label_4
_geom_torsion
_geom_torsion_site_symmetry_1
_geom_torsion_site_symmetry_2
_geom_torsion_site_symmetry_3
_geom_torsion_site_symmetry_4
_geom_torsion_publ_flag
Pt N004 C007 C006 180.0 . . . . ?
Pt N004 C007 C008 0.0 . . . . ?
Pt N005 C008 C007 0.0 . . . . ?
Pt N005 C008 C009 180.0 . . . . ?
O002 N005 C008 C007 180.0 . . . . ?
O002 N005 C008 C009 0.0 . . . . ?
O003 N004 C007 C006 0.0 . . . . ?
O003 N004 C007 C008 180.0 . . . . ?
N004 C007 C008 N005 0.0 . . . . ?
N004 C007 C008 C009 180.0 . . . . ?
C006 C007 C008 N005 180.0 . . . . ?
C006 C007 C008 C009 0.0 . . . . ?
Ni3 N004 C007 C006 180.0 . . . . ?
Ni3 N004 C007 C008 0.0 . . . . ?
Ni3 N005 C008 C007 0.0 . . . . ?
Ni3 N005 C008 C009 180.0 . . . . ?
